data_4083066
loop_
_publ_author_name
'Arzumanyan, Ashot V.'
'Novikov, Roman A.'
'Terent&#x2019;ev, Alexander O.'
'Platonov, Maxim M.'
'Lakhtin, Valentin G.'
'Arkhipov, Dmitry E.'
'Korlyukov, Alexander A.'
'Chernyshev, Vladimir V.'
'Fitch, Andrew N.'
'Zdvizhkov, Alexander T.'
'Krylov, Igor B.'
'Tomilov, Yury V.'
'Nikishin, Gennady I.'

_publ_section_title
;
 Nature Chooses Rings: Synthesis of Silicon-Containing Macrocyclic
 Peroxides
;
_journal_issue 9
_journal_name_full Organometallics
_journal_page_first 2230
_journal_paper_doi 10.1021/om500095x
_journal_volume 33
_journal_year 2014
_chemical_formula_moiety 'C16 H34 O4 Si2'
_chemical_formula_sum 'C16 H34 O4 Si2'
_chemical_formula_weight 346.62
_space_group_crystal_system monoclinic
_space_group_IT_number 14
_space_group_name_Hall '-P 2yn'
_space_group_name_H-M_alt 'P 1 21/n 1'
_symmetry_space_group_name_Hall '-P 2yn'
_symmetry_space_group_name_H-M 'P 1 21/n 1'
_atom_sites_solution_primary iterative
_audit_creation_date 2012-01-23
_audit_creation_method
;
  Olex2 1.2-beta
  (compiled 2012.01.17 svn.r2163, GUI svn.r4036)
;
_cell_angle_alpha 90
_cell_angle_beta 91.175(4)
_cell_angle_gamma 90
_cell_formula_units_Z 4
_cell_length_a 6.3206(9)
_cell_length_b 25.284(3)
_cell_length_c 12.6222(17)
_cell_measurement_reflns_used 2559
_cell_measurement_temperature 100
_cell_measurement_theta_max 30.79
_cell_measurement_theta_min 2.28
_cell_volume 2016.7(5)
_computing_data_reduction 'SAINT v7.68A (Bruker, 2009)'
_computing_molecular_graphics
;
O. V. Dolomanov, L. J. Bourhis, R. J. Gildea, J. A. K. Howard and H. Puschmann,
OLEX2: a complete structure solution, refinement and analysis program.
J. Appl. Cryst. (2009). 42, 339-341.
;
_computing_publication_material
;
O. V. Dolomanov, L. J. Bourhis, R. J. Gildea, J. A. K. Howard and H. Puschmann,
OLEX2: a complete structure solution, refinement and analysis program.
J. Appl. Cryst. (2009). 42, 339-341.
;
_computing_structure_refinement
;
olex2.refine (L.J. Bourhis, O.V. Dolomanov, R.J. Gildea, J.A.K. Howard,
H. Puschmann, in preparation, 2011)
;
_computing_structure_solution
;
XS, G.M. Sheldrick, Acta Cryst.
(2008). A64, 112-122
;
_diffrn_ambient_temperature 100
_diffrn_detector_area_resol_mean 8
_diffrn_measured_fraction_theta_full 0.992902
_diffrn_measured_fraction_theta_max 0.992902
_diffrn_measurement_device_type 'Bruker SMART APEX DUO CCD area detector'
_diffrn_measurement_method '\w and \f scans'
_diffrn_radiation_monochromator graphite
_diffrn_radiation_type MoK\a
_diffrn_radiation_wavelength 0.71073
_diffrn_reflns_av_R_equivalents 0.0437
_diffrn_reflns_av_unetI/netI 0.0770
_diffrn_reflns_limit_h_max 7
_diffrn_reflns_limit_h_min -9
_diffrn_reflns_limit_k_max 36
_diffrn_reflns_limit_k_min -35
_diffrn_reflns_limit_l_max 18
_diffrn_reflns_limit_l_min -18
_diffrn_reflns_number 18010
_diffrn_reflns_theta_full 30.826831
_diffrn_reflns_theta_max 30.83
_diffrn_reflns_theta_min 1.80
_diffrn_source 'sealed tube'
_diffrn_source_current 30.0
_diffrn_source_power 1.5
_diffrn_source_voltage 50.0
_diffrn_standards_number 0
_exptl_absorpt_coefficient_mu 0.189
_exptl_absorpt_correction_T_max 0.801718
_exptl_absorpt_correction_T_min 0.594743
_exptl_absorpt_correction_type multi-scan
_exptl_crystal_colour colourless
_exptl_crystal_colour_primary colourless
_exptl_crystal_density_diffrn 1.1415
_exptl_crystal_description prism
_exptl_crystal_F_000 760.9765
_exptl_crystal_size_max 0.34
_exptl_crystal_size_mid 0.13
_exptl_crystal_size_min 0.13
_refine_diff_density_max 0.723138
_refine_diff_density_min -0.478551
_refine_diff_density_rms 0.096276
_refine_ls_d_res_high 0.693469
_refine_ls_d_res_low 11.291264
_refine_ls_goodness_of_fit_ref 0.992864
_refine_ls_hydrogen_treatment mixed
_refine_ls_matrix_type full
_refine_ls_number_constraints 48
_refine_ls_number_parameters 205
_refine_ls_number_reflns 6295
_refine_ls_number_restraints 0
_refine_ls_restrained_S_all 0.992864
_refine_ls_R_factor_all 0.066392
_refine_ls_R_factor_gt 0.037148
_refine_ls_shift/su_max 0.0004
_refine_ls_shift/su_mean 0.0000
_refine_ls_structure_factor_coef Fsqd
_refine_ls_weighting_details 'w=1/[\s^2^(Fo^2^)+(0.0089P)^2^] where P=(Fo^2^+2Fc^2^)/3'
_refine_ls_weighting_scheme calc
_refine_ls_wR_factor_ref 0.057124
_reflns_Friedel_coverage 0.0
_reflns_limit_h_max 8
_reflns_limit_h_min -9
_reflns_limit_k_max 36
_reflns_limit_k_min 0
_reflns_limit_l_max 18
_reflns_limit_l_min -7
_reflns_number_gt 4004
_reflns_number_total 6295
_reflns_threshold_expression I>=2u(I)
_cod_data_source_file om500095x_si_002.cif
_cod_data_source_block 3d
_cod_depositor_comments 'Adding full bibliography for 4083066--4083069.cif.'
_cod_database_code 4083066

loop_
_space_group_symop_id
_space_group_symop_operation_xyz
1 x,y,z
2 -x+1/2,y+1/2,-z+1/2
3 -x,-y,-z
4 x-1/2,-y-1/2,z-1/2

loop_
_atom_site_label
_atom_site_type_symbol
_atom_site_fract_x
_atom_site_fract_y
_atom_site_fract_z
_atom_site_U_iso_or_equiv
_atom_site_adp_type
_atom_site_occupancy
_atom_site_refinement_flags_posn
Si1 Si 0.01278(6) 0.108115(15) 0.41838(3) 0.01776(9) Uani 1.000000 .
Si2 Si 0.29175(6) 0.206275(14) 0.19122(3) 0.01764(9) Uani 1.000000 .
O4 O 0.26492(14) 0.11055(3) 0.13650(7) 0.01668(19) Uani 1.000000 .
O2 O 0.25831(13) 0.06107(3) 0.29480(7) 0.0162(2) Uani 1.000000 .
O3 O 0.42446(14) 0.14847(3) 0.17998(7) 0.0182(2) Uani 1.000000 .
O1 O 0.02664(13) 0.06961(3) 0.30932(7) 0.0179(2) Uani 1.000000 .
C9 C 0.4410(2) -0.11262(5) 0.16623(10) 0.0150(3) Uani 1.000000 .
C3 C 0.2996(2) 0.06040(5) 0.18454(10) 0.0135(3) Uani 1.000000 .
C6 C 0.40959(19) -0.05236(5) 0.14556(10) 0.0125(3) Uani 1.000000 .
H6 H 0.44790(19) -0.04616(5) 0.07009(10) 0.0150(3) Uiso 1.000000 R
C8 C 0.5298(2) 0.04216(5) 0.18169(10) 0.0138(3) Uani 1.000000 .
H8a H 0.5840(2) 0.04737(5) 0.10938(10) 0.0166(3) Uiso 1.000000 R
H8b H 0.6162(2) 0.06417(5) 0.23092(10) 0.0166(3) Uiso 1.000000 R
C7 C 0.5543(2) -0.01626(5) 0.21279(10) 0.0146(3) Uani 1.000000 .
H7a H 0.5201(2) -0.02054(5) 0.28850(10) 0.0176(3) Uiso 1.000000 R
H7b H 0.7033(2) -0.02714(5) 0.20381(10) 0.0176(3) Uiso 1.000000 R
C5 C 0.1793(2) -0.03346(5) 0.15595(10) 0.0145(3) Uani 1.000000 .
H5a H 0.0851(2) -0.05622(5) 0.11195(10) 0.0174(3) Uiso 1.000000 R
H5b H 0.1365(2) -0.03701(5) 0.23062(10) 0.0174(3) Uiso 1.000000 R
C4 C 0.1529(2) 0.02412(5) 0.12098(10) 0.0141(3) Uani 1.000000 .
H4a H 0.0044(2) 0.03524(5) 0.13074(10) 0.0169(3) Uiso 1.000000 R
H4b H 0.1845(2) 0.02720(5) 0.04473(10) 0.0169(3) Uiso 1.000000 R
C10 C 0.3757(2) -0.12790(5) 0.27878(11) 0.0209(3) Uani 1.000000 .
H10a H 0.4039(13) -0.16558(9) 0.2906(3) 0.0313(5) Uiso 1.000000 G
H10b H 0.4571(10) -0.1069(2) 0.33059(11) 0.0313(5) Uiso 1.000000 G
H10c H 0.2243(4) -0.1209(3) 0.2869(2) 0.0313(5) Uiso 1.000000 G
C1 C 0.1430(2) 0.17301(5) 0.39523(11) 0.0205(3) Uani 1.000000 .
H1a H 0.1084(2) 0.19723(5) 0.45403(11) 0.0246(4) Uiso 1.000000 R
H1b H 0.2982(2) 0.16784(5) 0.39648(11) 0.0246(4) Uiso 1.000000 R
C12 C 0.6742(2) -0.12772(5) 0.15223(11) 0.0199(3) Uani 1.000000 .
H12a H 0.6896(3) -0.16621(6) 0.1573(7) 0.0299(5) Uiso 1.000000 G
H12b H 0.7209(4) -0.1158(3) 0.0826(3) 0.0299(5) Uiso 1.000000 G
H12c H 0.7610(3) -0.1108(3) 0.2079(4) 0.0299(5) Uiso 1.000000 G
C11 C 0.3082(2) -0.14481(5) 0.08517(11) 0.0205(3) Uani 1.000000 .
H11a H 0.3346(11) -0.18264(5) 0.0960(5) 0.0308(4) Uiso 1.000000 G
H11b H 0.1577(2) -0.1374(3) 0.0948(5) 0.0308(4) Uiso 1.000000 G
H11c H 0.3480(10) -0.1349(2) 0.01321(11) 0.0308(4) Uiso 1.000000 G
C2 C 0.0760(2) 0.19952(5) 0.28850(11) 0.0200(3) Uani 1.000000 .
H2a H 0.0191(2) 0.23514(5) 0.30366(11) 0.0240(4) Uiso 1.000000 R
H2b H -0.0399(2) 0.17848(5) 0.25555(11) 0.0240(4) Uiso 1.000000 R
C16 C 0.5094(2) 0.25021(5) 0.23935(12) 0.0249(3) Uani 1.000000 .
H16a H 0.6258(6) 0.2491(3) 0.1893(4) 0.0374(5) Uiso 1.000000 G
H16b H 0.4567(4) 0.28653(8) 0.2450(7) 0.0374(5) Uiso 1.000000 G
H16c H 0.5602(10) 0.2381(2) 0.3091(3) 0.0374(5) Uiso 1.000000 G
C15 C 0.1814(2) 0.22786(5) 0.06061(11) 0.0256(3) Uani 1.000000 .
H15a H 0.0835(11) 0.20088(17) 0.0330(3) 0.0384(5) Uiso 1.000000 G
H15b H 0.1055(12) 0.26136(18) 0.06901(17) 0.0384(5) Uiso 1.000000 G
H15c H 0.2969(3) 0.2327(3) 0.0109(2) 0.0384(5) Uiso 1.000000 G
C14 C -0.2783(2) 0.11629(6) 0.42930(11) 0.0238(3) Uani 1.000000 .
H14a H -0.3357(3) 0.1322(3) 0.3641(3) 0.0357(5) Uiso 1.000000 G
H14b H -0.3439(3) 0.08164(7) 0.4400(7) 0.0357(5) Uiso 1.000000 G
H14c H -0.3086(2) 0.1393(3) 0.4896(4) 0.0357(5) Uiso 1.000000 G
C13 C 0.1315(2) 0.07389(6) 0.53525(11) 0.0262(3) Uani 1.000000 .
H13a H 0.2767(5) 0.0633(3) 0.5197(3) 0.0393(5) Uiso 1.000000 G
H13b H 0.1330(13) 0.09787(13) 0.5963(2) 0.0393(5) Uiso 1.000000 G
H13c H 0.0476(9) 0.0424(2) 0.5516(5) 0.0393(5) Uiso 1.000000 G

loop_
_atom_site_aniso_label
_atom_site_aniso_U_11
_atom_site_aniso_U_22
_atom_site_aniso_U_33
_atom_site_aniso_U_12
_atom_site_aniso_U_13
_atom_site_aniso_U_23
Si1 0.01445(19) 0.0232(2) 0.01563(18) 0.00172(16) 0.00066(15) -0.00367(17)
Si2 0.0179(2) 0.01212(17) 0.0228(2) 0.00132(16) -0.00134(16) -0.00277(16)
O4 0.0190(5) 0.0112(4) 0.0197(5) -0.0018(4) -0.0042(4) -0.0007(4)
O2 0.0111(5) 0.0211(5) 0.0166(5) 0.0023(4) 0.0009(4) -0.0027(4)
O3 0.0168(5) 0.0115(4) 0.0261(5) -0.0028(4) -0.0015(4) -0.0041(4)
O1 0.0097(5) 0.0235(5) 0.0207(5) 0.0010(4) 0.0030(4) -0.0041(4)
C9 0.0166(7) 0.0116(6) 0.0168(6) -0.0009(5) 0.0001(5) 0.0007(5)
C3 0.0165(7) 0.0116(6) 0.0124(6) 0.0003(5) 0.0004(5) 0.0000(5)
C6 0.0135(6) 0.0109(6) 0.0132(6) -0.0005(5) 0.0008(5) 0.0009(5)
C8 0.0131(7) 0.0131(6) 0.0153(6) -0.0011(5) -0.0000(5) -0.0018(5)
C7 0.0125(7) 0.0145(6) 0.0168(7) 0.0010(5) -0.0013(5) -0.0010(5)
C5 0.0136(7) 0.0134(6) 0.0166(7) -0.0016(5) -0.0003(5) -0.0003(5)
C4 0.0122(6) 0.0148(7) 0.0153(6) 0.0016(5) -0.0016(5) -0.0006(5)
C10 0.0259(8) 0.0158(7) 0.0209(7) -0.0016(6) 0.0027(6) 0.0044(6)
C1 0.0166(7) 0.0228(7) 0.0221(7) 0.0024(6) -0.0000(6) -0.0073(6)
C12 0.0219(7) 0.0132(7) 0.0247(8) 0.0026(5) 0.0017(6) 0.0010(5)
C11 0.0248(8) 0.0140(7) 0.0227(7) -0.0012(6) -0.0008(6) -0.0022(6)
C2 0.0162(7) 0.0157(7) 0.0282(8) 0.0026(5) -0.0004(6) -0.0043(6)
C16 0.0208(8) 0.0174(7) 0.0364(9) 0.0010(6) -0.0025(7) -0.0045(6)
C15 0.0315(9) 0.0161(7) 0.0290(8) 0.0028(6) -0.0030(7) -0.0008(6)
C14 0.0191(7) 0.0315(8) 0.0210(7) 0.0022(6) 0.0036(6) -0.0067(6)
C13 0.0207(8) 0.0364(9) 0.0215(8) 0.0000(7) -0.0005(6) -0.0010(7)

loop_
_atom_type_symbol
_atom_type_scat_dispersion_real
_atom_type_scat_dispersion_imag
_atom_type_scat_source
H 0.00000 0.00000 'International Tables Volume C Table 6.1.1.4 (pp. 500-502)'
C 0.00347 0.00161 'International Tables Volume C Table 6.1.1.4 (pp. 500-502)'
Si 0.08192 0.07060 'International Tables Volume C Table 6.1.1.4 (pp. 500-502)'
O 0.01158 0.00611 'International Tables Volume C Table 6.1.1.4 (pp. 500-502)'

loop_
_geom_angle_atom_site_label_1
_geom_angle_atom_site_label_2
_geom_angle_atom_site_label_3
_geom_angle
C1 Si1 O1 110.46(6)
C14 Si1 O1 101.09(6)
C14 Si1 C1 110.79(7)
C13 Si1 O1 110.61(6)
C13 Si1 C1 111.28(6)
C13 Si1 C14 112.19(7)
C2 Si2 O3 110.31(5)
C16 Si2 O3 100.29(6)
C16 Si2 C2 112.71(7)
C15 Si2 O3 110.91(6)
C15 Si2 C2 110.20(7)
C15 Si2 C16 112.08(7)
C3 O4 O3 108.68(8)
C3 O2 O1 108.76(9)
O4 O3 Si2 104.71(6)
O2 O1 Si1 104.50(6)
C10 C9 C6 111.40(10)
C12 C9 C6 110.06(10)
C12 C9 C10 108.70(11)
C11 C9 C6 109.83(10)
C11 C9 C10 109.13(11)
C11 C9 C12 107.64(11)
O2 C3 O4 112.17(9)
C8 C3 O4 113.45(10)
C8 C3 O2 102.75(10)
C4 C3 O4 103.07(10)
C4 C3 O2 113.68(10)
C4 C3 C8 112.09(10)
H6 C6 C9 106.27(6)
C7 C6 C9 114.60(10)
C7 C6 H6 106.27(7)
C5 C6 C9 113.99(10)
C5 C6 H6 106.27(7)
C5 C6 C7 108.78(10)
H8a C8 C3 109.20(7)
H8b C8 C3 109.20(7)
H8b C8 H8a 107.9
C7 C8 C3 112.05(10)
C7 C8 H8a 109.20(7)
C7 C8 H8b 109.20(7)
C8 C7 C6 112.01(10)
H7a C7 C6 109.21(7)
H7a C7 C8 109.21(7)
H7b C7 C6 109.21(6)
H7b C7 C8 109.21(7)
H7b C7 H7a 107.9
H5a C5 C6 109.30(7)
H5b C5 C6 109.30(7)
H5b C5 H5a 108.0
C4 C5 C6 111.61(10)
C4 C5 H5a 109.30(7)
C4 C5 H5b 109.30(7)
C5 C4 C3 111.11(10)
H4a C4 C3 109.41(7)
H4a C4 C5 109.41(7)
H4b C4 C3 109.41(7)
H4b C4 C5 109.41(7)
H4b C4 H4a 108.0
H10a C10 C9 109.5
H10b C10 C9 109.5
H10b C10 H10a 109.5
H10c C10 C9 109.5
H10c C10 H10a 109.5
H10c C10 H10b 109.5
H1a C1 Si1 108.81(4)
H1b C1 Si1 108.81(4)
H1b C1 H1a 107.7
C2 C1 Si1 113.74(9)
C2 C1 H1a 108.81(7)
C2 C1 H1b 108.81(7)
H12a C12 C9 109.5
H12b C12 C9 109.5
H12b C12 H12a 109.5
H12c C12 C9 109.5
H12c C12 H12a 109.5
H12c C12 H12b 109.5
H11a C11 C9 109.5
H11b C11 C9 109.5
H11b C11 H11a 109.5
H11c C11 C9 109.5
H11c C11 H11a 109.5
H11c C11 H11b 109.5
C1 C2 Si2 114.90(9)
H2a C2 Si2 108.54(4)
H2a C2 C1 108.54(7)
H2b C2 Si2 108.54(4)
H2b C2 C1 108.54(7)
H2b C2 H2a 107.5
H16a C16 Si2 109.5
H16b C16 Si2 109.5
H16b C16 H16a 109.5
H16c C16 Si2 109.5
H16c C16 H16a 109.5
H16c C16 H16b 109.5
H15a C15 Si2 109.5
H15b C15 Si2 109.5
H15b C15 H15a 109.5
H15c C15 Si2 109.5
H15c C15 H15a 109.5
H15c C15 H15b 109.5
H14a C14 Si1 109.5
H14b C14 Si1 109.5
H14b C14 H14a 109.5
H14c C14 Si1 109.5
H14c C14 H14a 109.5
H14c C14 H14b 109.5
H13a C13 Si1 109.5
H13b C13 Si1 109.5
H13b C13 H13a 109.5
H13c C13 Si1 109.5
H13c C13 H13a 109.5
H13c C13 H13b 109.5

loop_
_geom_bond_atom_site_label_1
_geom_bond_atom_site_label_2
_geom_bond_distance
Si1 O1 1.6897(10)
Si1 C1 1.8613(14)
Si1 C14 1.8591(14)
Si1 C13 1.8556(15)
Si2 O3 1.6925(9)
Si2 C2 1.8612(14)
Si2 C16 1.8601(14)
Si2 C15 1.8588(15)
O4 O3 1.4882(12)
O4 C3 1.4207(14)
O2 O1 1.4951(12)
O2 C3 1.4213(15)
C9 C6 1.5579(17)
C9 C10 1.5368(18)
C9 C12 1.5365(18)
C9 C11 1.5423(18)
C3 C8 1.5278(18)
C3 C4 1.5210(18)
C6 H6 1.0000
C6 C7 1.5356(17)
C6 C5 1.5400(17)
C8 H8a 0.9900
C8 H8b 0.9900
C8 C7 1.5353(17)
C7 H7a 0.9900
C7 H7b 0.9900
C5 H5a 0.9900
C5 H5b 0.9900
C5 C4 1.5296(17)
C4 H4a 0.9900
C4 H4b 0.9900
C10 H10a 0.9800
C10 H10b 0.9800
C10 H10c 0.9800
C1 H1a 0.9900
C1 H1b 0.9900
C1 C2 1.5555(19)
C12 H12a 0.9800
C12 H12b 0.9800
C12 H12c 0.9800
C11 H11a 0.9800
C11 H11b 0.9800
C11 H11c 0.9800
C2 H2a 0.9900
C2 H2b 0.9900
C16 H16a 0.9800
C16 H16b 0.9800
C16 H16c 0.9800
C15 H15a 0.9800
C15 H15b 0.9800
C15 H15c 0.9800
C14 H14a 0.9800
C14 H14b 0.9800
C14 H14c 0.9800
C13 H13a 0.9800
C13 H13b 0.9800
C13 H13c 0.9800
